data_4518827
loop_
_publ_author_name
'Wang, Lixian'
'Lin, Jin'
'Sun, Qiangsheng'
'Xia, Chungu'
'Sun, Wei'

_publ_section_title
;
 Amino Acid Derived Chiral Aminobenzimidazole Manganese Catalysts for
 Asymmetric Transfer Hydrogenation of Ketones
;
_journal_issue 13
_journal_name_full 'ACS Catalysis'
_journal_page_first 8033
_journal_page_last 8041
_journal_paper_doi 10.1021/acscatal.1c00616
_journal_volume 11
_journal_year 2021
_chemical_absolute_configuration unk
_chemical_formula_moiety 'C21 H19 Br Mn N3 O3'
_chemical_formula_sum 'C21 H19 Br Mn N3 O3'
_chemical_formula_weight 496.24
_space_group_crystal_system orthorhombic
_space_group_IT_number 19
_space_group_name_Hall 'P 2ac 2ab'
_space_group_name_H-M_alt 'P 21 21 21'
_atom_sites_solution_hydrogens geom
_atom_sites_solution_primary direct
_audit_creation_date 2020-07-29
_audit_creation_method
;
Olex2 1.3
(compiled 2020.07.16 svn.r6f6c53a7 for OlexSys, GUI svn.r6139)
;
_cell_angle_alpha 90
_cell_angle_beta 90
_cell_angle_gamma 90
_cell_formula_units_Z 8
_cell_length_a 13.1249(10)
_cell_length_b 18.8575(14)
_cell_length_c 20.0527(15)
_cell_measurement_reflns_used 9015
_cell_measurement_temperature 153(2)
_cell_measurement_theta_max 24.07
_cell_measurement_theta_min 2.16
_cell_volume 4963.1(6)
_computing_cell_refinement 'SAINT v7.68A (Bruker, 2009)'
_computing_data_collection 'Bruker SMART APEX II'
_computing_data_reduction 'SAINT v7.68A (Bruker, 2009)'
_computing_molecular_graphics 'Olex2 1.3 (Dolomanov et al., 2009)'
_computing_publication_material 'Olex2 1.3 (Dolomanov et al., 2009)'
_computing_structure_refinement 'SHELXL 2018/3 (Sheldrick, 2015)'
_computing_structure_solution 'SHELXS  (Sheldrick, 2008)'
_diffrn_ambient_temperature 153.15
_diffrn_detector_area_resol_mean 'fine-focus sealed tube'
_diffrn_measured_fraction_theta_full 0.995
_diffrn_measured_fraction_theta_max 0.995
_diffrn_measurement_device_type 'Bruker APEX-II CCD'
_diffrn_measurement_method '\f and \w scans'
_diffrn_radiation_monochromator graphite
_diffrn_radiation_type MoK\a
_diffrn_radiation_wavelength 0.71073
_diffrn_reflns_av_R_equivalents 0.0424
_diffrn_reflns_av_unetI/netI 0.0562
_diffrn_reflns_Laue_measured_fraction_full 0.995
_diffrn_reflns_Laue_measured_fraction_max 0.995
_diffrn_reflns_limit_h_max 11
_diffrn_reflns_limit_h_min -15
_diffrn_reflns_limit_k_max 22
_diffrn_reflns_limit_k_min -22
_diffrn_reflns_limit_l_max 23
_diffrn_reflns_limit_l_min -23
_diffrn_reflns_number 33185
_diffrn_reflns_point_group_measured_fraction_full 0.995
_diffrn_reflns_point_group_measured_fraction_max 0.995
_diffrn_reflns_theta_full 24.999
_diffrn_reflns_theta_max 24.999
_diffrn_reflns_theta_min 1.482
_diffrn_source_current 0.0
_diffrn_source_power 0.0
_diffrn_source_voltage 0.0
_diffrn_standards_number 0
_exptl_absorpt_coefficient_mu 2.165
_exptl_absorpt_correction_T_max 0.7452
_exptl_absorpt_correction_T_min 0.3655
_exptl_absorpt_correction_type multi-scan
_exptl_absorpt_process_details
;
SADABS-2008/1 (Bruker,2008) was used for absorption correction.
wR2(int) was 0.1349 before and 0.0687 after correction.
The Ratio of minimum to maximum transmission is 0.4905.
The \l/2 correction factor is 0.0015.
;
_exptl_crystal_colour 'clear dark yellow'
_exptl_crystal_colour_lustre clear
_exptl_crystal_colour_modifier dark
_exptl_crystal_colour_primary yellow
_exptl_crystal_density_diffrn 1.328
_exptl_crystal_description block
_exptl_crystal_F_000 2000
_exptl_crystal_size_max 0.3
_exptl_crystal_size_mid 0.2
_exptl_crystal_size_min 0.2
_refine_diff_density_max 1.044
_refine_diff_density_min -0.492
_refine_diff_density_rms 0.063
_refine_ls_abs_structure_details
;
 Refined as an inversion twin.
;
_refine_ls_abs_structure_Flack 0.045(11)
_refine_ls_extinction_method none
_refine_ls_goodness_of_fit_ref 1.098
_refine_ls_hydrogen_treatment constr
_refine_ls_matrix_type full
_refine_ls_number_parameters 526
_refine_ls_number_reflns 8715
_refine_ls_number_restraints 0
_refine_ls_restrained_S_all 1.098
_refine_ls_R_factor_all 0.0458
_refine_ls_R_factor_gt 0.0389
_refine_ls_shift/su_max 0.001
_refine_ls_shift/su_mean 0.000
_refine_ls_structure_factor_coef Fsqd
_refine_ls_weighting_details 'w=1/[\s^2^(Fo^2^)+(0.0445P)^2^] where P=(Fo^2^+2Fc^2^)/3'
_refine_ls_weighting_scheme calc
_refine_ls_wR_factor_gt 0.0938
_refine_ls_wR_factor_ref 0.0964
_reflns_Friedel_coverage 0.803
_reflns_Friedel_fraction_full 0.996
_reflns_Friedel_fraction_max 0.996
_reflns_number_gt 7571
_reflns_number_total 8715
_reflns_threshold_expression 'I > 2\s(I)'
_cod_data_source_file cs1c00616_si_003.cif
_cod_data_source_block 1_a
_cod_depositor_comments 'Adding full bibliography for 4518826--4518827.cif.'
_cod_database_code 4518827
_shelx_shelxl_version_number 2018/3
_shelx_space_group_comment
;
The symmetry employed for this shelxl refinement is uniquely defined
by the following loop, which should always be used as a source of
symmetry information in preference to the above space-group names.
They are only intended as comments.
;
_shelx_estimated_absorpt_t_max 0.671
_shelx_estimated_absorpt_t_min 0.563
_olex2_refinement_description
;
1. Twinned data refinement
 Scales: 0.955(11)
 0.045(11)
2. Fixed Uiso
 At 1.2 times of:
  All C(H) groups, All C(H,H) groups, All N(H) groups
 At 1.5 times of:
  All C(H,H,H) groups
3.a Ternary CH refined with riding coordinates:
 C15(H15), C36(H36), N3(H3A), N6(H6A)
3.b Secondary CH2 refined with riding coordinates:
 C16(H16A,H16B), C17(H17A,H17B), C18(H18A,H18B), C37(H37A,H37B), C38(H38A,
 H38B), C39(H39A,H39B)
3.c Aromatic/amide H refined with riding coordinates:
 C43(H43), C2(H2), C3(H3), C5(H5), C6(H6), C8(H8), C9(H9), C10(H10), C22(H22),
 C23(H23), C24(H24), C25(H25), C26(H26), C29(H29), C30(H30), C31(H31)
3.d Idealised Me refined as rotating group:
 C13(H13A,H13B,H13C), C34(H34A,H34B,H34C)
;
_smtbx_masks_void_probe_radius 1.2
_smtbx_masks_void_truncation_radius 1.2
_olex2_submission_special_instructions 'No special instructions were received'

loop_
_space_group_symop_operation_xyz
'x, y, z'
'-x+1/2, -y, z+1/2'
'-x, y+1/2, -z+1/2'
'x+1/2, -y+1/2, -z'

loop_
_atom_site_label
_atom_site_type_symbol
_atom_site_fract_x
_atom_site_fract_y
_atom_site_fract_z
_atom_site_U_iso_or_equiv
_atom_site_adp_type
_atom_site_occupancy
_atom_site_site_symmetry_order
_atom_site_calc_flag
_atom_site_refinement_flags_posn
_atom_site_refinement_flags_adp
_atom_site_refinement_flags_occupancy
_atom_site_disorder_assembly
_atom_site_disorder_group
Br1 Br 0.66472(5) 0.53713(3) 0.61888(3) 0.03670(16) Uani 1 1 d . . . . .
Br2 Br 0.66434(6) 0.64970(3) 0.09214(4) 0.0485(2) Uani 1 1 d . . . . .
C43 C 0.2138(7) 0.6598(6) 0.7377(5) 0.078(3) Uani 1 1 d . . . . .
H43 H 0.190392 0.682190 0.777284 0.093 Uiso 1 1 calc R U . . .
C2 C 0.2415(8) 0.6986(5) 0.6854(6) 0.084(3) Uani 1 1 d . . . . .
H2 H 0.238113 0.748862 0.688554 0.101 Uiso 1 1 calc R U . . .
C3 C 0.2743(6) 0.6688(4) 0.6278(4) 0.055(2) Uani 1 1 d . . . . .
H3 H 0.291562 0.698163 0.590927 0.066 Uiso 1 1 calc R U . . .
C4 C 0.2830(5) 0.5946(3) 0.6222(3) 0.0372(15) Uani 1 1 d . . . . .
C5 C 0.2550(5) 0.5534(4) 0.6776(3) 0.0388(16) Uani 1 1 d . . . . .
H5 H 0.260518 0.503231 0.676144 0.047 Uiso 1 1 calc R U . . .
C6 C 0.2193(6) 0.5870(5) 0.7343(4) 0.059(2) Uani 1 1 d . . . . .
H6 H 0.198186 0.559439 0.771397 0.071 Uiso 1 1 calc R U . . .
C7 C 0.3150(5) 0.5624(3) 0.5600(3) 0.0363(15) Uani 1 1 d . . . . .
C8 C 0.2746(6) 0.5859(4) 0.4999(3) 0.0514(19) Uani 1 1 d . . . . .
H8 H 0.229109 0.625004 0.501391 0.062 Uiso 1 1 calc R U . . .
C9 C 0.2954(8) 0.5570(4) 0.4386(3) 0.072(3) Uani 1 1 d . . . . .
H9 H 0.266603 0.577941 0.399845 0.086 Uiso 1 1 calc R U . . .
C10 C 0.3566(6) 0.4986(5) 0.4319(3) 0.062(2) Uani 1 1 d . . . . .
H10 H 0.369541 0.477537 0.389705 0.075 Uiso 1 1 calc R U . . .
C11 C 0.3998(6) 0.4714(4) 0.4919(3) 0.0437(17) Uani 1 1 d . . . . .
C12 C 0.3834(5) 0.5049(3) 0.5541(2) 0.0296(14) Uani 1 1 d . . . . .
C13 C 0.4986(6) 0.3649(4) 0.4510(3) 0.058(2) Uani 1 1 d . . . . .
H13A H 0.505233 0.389227 0.408037 0.087 Uiso 1 1 calc R U . . .
H13B H 0.449294 0.326170 0.446923 0.087 Uiso 1 1 calc R U . . .
H13C H 0.564975 0.345653 0.464259 0.087 Uiso 1 1 calc R U . . .
C14 C 0.4852(5) 0.4156(3) 0.5678(3) 0.0286(13) Uani 1 1 d . . . . .
C15 C 0.5565(5) 0.3644(3) 0.5973(3) 0.0348(14) Uani 1 1 d . . . . .
H15 H 0.620956 0.363108 0.570727 0.042 Uiso 1 1 calc R U . . .
C16 C 0.5123(6) 0.2868(3) 0.6051(4) 0.0522(19) Uani 1 1 d . . . . .
H16A H 0.436926 0.287539 0.606869 0.063 Uiso 1 1 calc R U . . .
H16B H 0.534112 0.256256 0.567540 0.063 Uiso 1 1 calc R U . . .
C17 C 0.5559(7) 0.2614(4) 0.6691(4) 0.067(2) Uani 1 1 d . . . . .
H17A H 0.627287 0.245604 0.663343 0.080 Uiso 1 1 calc R U . . .
H17B H 0.515235 0.221834 0.687672 0.080 Uiso 1 1 calc R U . . .
C18 C 0.5499(7) 0.3258(4) 0.7129(4) 0.056(2) Uani 1 1 d . . . . .
H18A H 0.598188 0.322045 0.750627 0.067 Uiso 1 1 calc R U . . .
H18B H 0.480135 0.332057 0.730684 0.067 Uiso 1 1 calc R U . . .
C19 C 0.4875(5) 0.5800(4) 0.7033(3) 0.0373(15) Uani 1 1 d . . . . .
C20 C 0.4248(6) 0.4605(4) 0.7457(3) 0.0474(18) Uani 1 1 d . . . . .
C21 C 0.6047(6) 0.4944(4) 0.7599(3) 0.0449(17) Uani 1 1 d . . . . .
C22 C 0.2666(5) 0.6749(3) 0.1827(3) 0.0385(16) Uani 1 1 d . . . . .
H22 H 0.273853 0.624795 0.181178 0.046 Uiso 1 1 calc R U . . .
C23 C 0.2396(6) 0.7078(4) 0.2425(4) 0.0535(19) Uani 1 1 d . . . . .
H23 H 0.230782 0.680135 0.281673 0.064 Uiso 1 1 calc R U . . .
C24 C 0.2257(6) 0.7797(4) 0.2452(4) 0.058(2) Uani 1 1 d . . . . .
H24 H 0.206390 0.801454 0.286015 0.069 Uiso 1 1 calc R U . . .
C25 C 0.2395(6) 0.8204(4) 0.1894(5) 0.059(2) Uani 1 1 d . . . . .
H25 H 0.228999 0.870190 0.191186 0.071 Uiso 1 1 calc R U . . .
C26 C 0.2691(5) 0.7882(3) 0.1299(4) 0.0481(18) Uani 1 1 d . . . . .
H26 H 0.280269 0.816582 0.091476 0.058 Uiso 1 1 calc R U . . .
C27 C 0.2827(5) 0.7141(3) 0.1260(3) 0.0360(15) Uani 1 1 d . . . . .
C28 C 0.3090(5) 0.6796(3) 0.0617(3) 0.0346(15) Uani 1 1 d . . . . .
C29 C 0.2574(6) 0.7033(3) 0.0030(3) 0.0412(16) Uani 1 1 d . . . . .
H29 H 0.210548 0.741495 0.006748 0.049 Uiso 1 1 calc R U . . .
C30 C 0.2727(6) 0.6733(4) -0.0582(3) 0.056(2) Uani 1 1 d . . . . .
H30 H 0.240003 0.693347 -0.096088 0.067 Uiso 1 1 calc R U . . .
C31 C 0.3329(7) 0.6161(4) -0.0662(3) 0.0545(19) Uani 1 1 d . . . . .
H31 H 0.341291 0.594264 -0.108522 0.065 Uiso 1 1 calc R U . . .
C32 C 0.3818(5) 0.5905(3) -0.0105(3) 0.0386(15) Uani 1 1 d . . . . .
C33 C 0.3739(5) 0.6215(3) 0.0530(3) 0.0271(13) Uani 1 1 d . . . . .
C34 C 0.4825(7) 0.4869(5) -0.0570(3) 0.066(2) Uani 1 1 d . . . . .
H34A H 0.433086 0.448600 -0.063733 0.099 Uiso 1 1 calc R U . . .
H34B H 0.548803 0.466653 -0.045173 0.099 Uiso 1 1 calc R U . . .
H34C H 0.489014 0.514495 -0.098216 0.099 Uiso 1 1 calc R U . . .
C35 C 0.4793(5) 0.5331(3) 0.0610(3) 0.0306(13) Uani 1 1 d . . . . .
C36 C 0.5526(5) 0.4809(3) 0.0882(3) 0.0351(14) Uani 1 1 d . . . . .
H36 H 0.612933 0.478167 0.057921 0.042 Uiso 1 1 calc R U . . .
C37 C 0.5106(6) 0.4060(3) 0.0994(4) 0.053(2) Uani 1 1 d . . . . .
H37A H 0.436214 0.407147 0.107364 0.064 Uiso 1 1 calc R U . . .
H37B H 0.524872 0.375200 0.060565 0.064 Uiso 1 1 calc R U . . .
C38 C 0.5664(6) 0.3804(3) 0.1602(4) 0.0470(18) Uani 1 1 d . . . . .
H38A H 0.636053 0.364075 0.148966 0.056 Uiso 1 1 calc R U . . .
H38B H 0.529078 0.341548 0.182652 0.056 Uiso 1 1 calc R U . . .
C39 C 0.5688(6) 0.4471(3) 0.2028(3) 0.0463(18) Uani 1 1 d . . . . .
H39A H 0.503197 0.453461 0.226438 0.056 Uiso 1 1 calc R U . . .
H39B H 0.624178 0.444290 0.236247 0.056 Uiso 1 1 calc R U . . .
C40 C 0.6329(6) 0.6191(3) 0.2382(4) 0.0494(19) Uani 1 1 d . . . . .
C41 C 0.5044(5) 0.7023(3) 0.1868(3) 0.0381(15) Uani 1 1 d . . . . .
C42 C 0.4484(6) 0.5839(3) 0.2415(3) 0.0415(17) Uani 1 1 d . . . . .
Mn1 Mn 0.52113(7) 0.48726(5) 0.69016(4) 0.0292(2) Uani 1 1 d . . . . .
Mn2 Mn 0.53470(7) 0.60885(4) 0.17732(4) 0.0301(2) Uani 1 1 d . . . . .
N1 N 0.4423(4) 0.4678(2) 0.6010(2) 0.0267(10) Uani 1 1 d . . . . .
N2 N 0.4633(4) 0.4156(3) 0.5018(2) 0.0383(13) Uani 1 1 d . . . . .
N3 N 0.5786(4) 0.3868(3) 0.6670(2) 0.0384(13) Uani 1 1 d . . . . .
H3A H 0.654452 0.391056 0.669981 0.046 Uiso 1 1 calc R U . . .
N4 N 0.4392(4) 0.5855(2) 0.0963(2) 0.0250(10) Uani 1 1 d . . . . .
N5 N 0.4475(4) 0.5331(3) -0.0033(2) 0.0406(13) Uani 1 1 d . . . . .
N6 N 0.5870(4) 0.5064(2) 0.1559(2) 0.0284(11) Uani 1 1 d . . . . .
H6A H 0.662748 0.510775 0.152546 0.034 Uiso 1 1 calc R U . . .
O1 O 0.3643(4) 0.4476(3) 0.7874(2) 0.0588(15) Uani 1 1 d . . . . .
O2 O 0.4752(4) 0.6376(3) 0.7144(3) 0.0627(15) Uani 1 1 d . . . . .
O3 O 0.6560(5) 0.5010(3) 0.8058(2) 0.0623(14) Uani 1 1 d . . . . .
O4 O 0.4936(4) 0.7620(2) 0.1955(3) 0.0596(14) Uani 1 1 d . . . . .
O5 O 0.3956(5) 0.5699(3) 0.2853(2) 0.0661(16) Uani 1 1 d . . . . .
O6 O 0.6952(5) 0.6264(3) 0.2767(3) 0.082(2) Uani 1 1 d . . . . .

loop_
_atom_site_aniso_label
_atom_site_aniso_U_11
_atom_site_aniso_U_22
_atom_site_aniso_U_33
_atom_site_aniso_U_23
_atom_site_aniso_U_13
_atom_site_aniso_U_12
Br1 0.0268(3) 0.0397(3) 0.0436(3) 0.0082(3) 0.0047(3) 0.0011(3)
Br2 0.0318(4) 0.0429(3) 0.0709(4) 0.0221(3) 0.0111(4) -0.0030(3)
C43 0.044(6) 0.117(9) 0.072(6) -0.056(6) -0.005(5) 0.019(6)
C2 0.061(7) 0.070(6) 0.122(9) -0.055(6) -0.006(6) 0.030(5)
C3 0.040(5) 0.040(4) 0.085(5) -0.014(4) -0.009(4) 0.005(3)
C4 0.023(4) 0.037(3) 0.052(4) -0.011(3) 0.002(3) -0.001(3)
C5 0.026(4) 0.057(4) 0.033(3) -0.007(3) -0.003(3) -0.009(3)
C6 0.028(4) 0.105(7) 0.045(4) -0.031(4) 0.004(3) -0.008(4)
C7 0.035(4) 0.035(3) 0.038(3) 0.009(3) 0.005(3) 0.005(3)
C8 0.050(5) 0.056(4) 0.047(4) 0.014(3) -0.009(4) 0.017(4)
C9 0.108(8) 0.079(6) 0.027(4) 0.021(4) -0.005(4) 0.036(5)
C10 0.065(6) 0.104(6) 0.018(3) 0.007(3) -0.008(3) 0.022(5)
C11 0.046(5) 0.062(4) 0.023(3) -0.002(3) 0.002(3) 0.008(4)
C12 0.038(4) 0.032(3) 0.018(3) 0.003(2) -0.003(2) 0.002(3)
C13 0.059(5) 0.085(6) 0.031(3) -0.033(3) -0.001(3) 0.015(4)
C14 0.022(3) 0.039(3) 0.025(3) 0.001(2) -0.002(2) -0.002(3)
C15 0.020(3) 0.035(3) 0.049(4) -0.002(3) -0.005(3) 0.001(3)
C16 0.046(5) 0.028(3) 0.083(5) -0.003(3) -0.016(4) -0.001(3)
C17 0.064(6) 0.045(4) 0.091(6) 0.022(4) -0.002(5) 0.000(4)
C18 0.059(6) 0.048(4) 0.060(4) 0.029(3) 0.007(4) 0.010(4)
C19 0.034(4) 0.045(4) 0.032(3) -0.011(3) -0.001(3) -0.012(3)
C20 0.040(4) 0.075(5) 0.027(3) 0.002(3) -0.007(3) -0.022(4)
C21 0.045(4) 0.061(4) 0.028(3) 0.007(3) -0.006(3) -0.016(4)
C22 0.038(4) 0.029(3) 0.049(4) -0.001(3) 0.001(3) 0.007(3)
C23 0.041(5) 0.071(5) 0.048(4) -0.004(4) 0.006(3) 0.005(4)
C24 0.046(5) 0.060(5) 0.068(5) -0.032(4) 0.003(4) 0.008(4)
C25 0.041(5) 0.037(4) 0.098(6) -0.028(4) 0.009(4) 0.000(3)
C26 0.032(4) 0.034(3) 0.079(5) 0.009(3) 0.008(4) -0.004(3)
C27 0.026(4) 0.024(3) 0.058(4) 0.003(3) 0.011(3) 0.005(3)
C28 0.022(4) 0.036(3) 0.046(4) 0.014(3) 0.000(3) 0.002(3)
C29 0.035(4) 0.044(4) 0.045(4) 0.020(3) -0.003(3) 0.007(3)
C30 0.056(6) 0.066(5) 0.046(4) 0.025(4) -0.012(4) 0.015(4)
C31 0.058(5) 0.076(5) 0.030(3) 0.000(3) 0.000(3) 0.014(5)
C32 0.032(4) 0.045(4) 0.039(3) -0.001(3) -0.005(3) 0.012(3)
C33 0.030(4) 0.023(3) 0.028(3) 0.001(2) -0.003(3) -0.004(2)
C34 0.062(6) 0.095(6) 0.041(4) -0.026(4) -0.004(4) 0.020(5)
C35 0.026(3) 0.036(3) 0.029(3) 0.004(3) -0.007(3) 0.001(3)
C36 0.036(4) 0.037(3) 0.032(3) 0.002(3) 0.003(3) 0.006(3)
C37 0.037(4) 0.027(3) 0.096(6) 0.001(3) -0.008(4) 0.003(3)
C38 0.038(4) 0.037(4) 0.066(4) 0.021(3) 0.001(4) -0.001(3)
C39 0.052(5) 0.041(4) 0.046(4) 0.022(3) 0.005(3) -0.003(3)
C40 0.055(5) 0.035(4) 0.058(4) -0.009(3) -0.016(4) -0.001(3)
C41 0.028(4) 0.038(4) 0.048(4) -0.009(3) -0.004(3) 0.000(3)
C42 0.051(5) 0.045(4) 0.029(3) 0.004(3) -0.004(3) 0.003(3)
Mn1 0.0284(5) 0.0377(5) 0.0214(4) -0.0007(3) -0.0019(4) -0.0065(4)
Mn2 0.0281(5) 0.0305(5) 0.0317(5) 0.0018(4) -0.0031(4) -0.0033(4)
N1 0.026(3) 0.028(2) 0.026(2) 0.000(2) -0.001(2) 0.002(2)
N2 0.040(4) 0.049(3) 0.026(2) -0.006(2) -0.001(2) 0.012(3)
N3 0.037(3) 0.035(3) 0.043(3) 0.010(2) -0.010(3) -0.005(2)
N4 0.024(3) 0.023(2) 0.028(2) -0.0006(19) 0.001(2) -0.002(2)
N5 0.041(4) 0.048(3) 0.033(3) -0.004(2) -0.001(2) 0.014(3)
N6 0.024(3) 0.034(3) 0.028(2) 0.007(2) 0.003(2) -0.004(2)
O1 0.061(4) 0.086(4) 0.029(2) -0.001(2) 0.003(2) -0.021(3)
O2 0.047(3) 0.059(3) 0.082(4) -0.038(3) -0.004(3) -0.006(3)
O3 0.069(4) 0.072(3) 0.046(3) -0.006(2) -0.030(3) -0.011(3)
O4 0.043(3) 0.039(3) 0.097(4) -0.024(3) -0.011(3) -0.005(2)
O5 0.072(4) 0.084(4) 0.043(3) 0.018(3) 0.030(3) 0.016(3)
O6 0.093(5) 0.059(3) 0.094(4) -0.014(3) -0.063(4) 0.010(3)

loop_
_atom_type_symbol
_atom_type_description
_atom_type_scat_dispersion_real
_atom_type_scat_dispersion_imag
_atom_type_scat_source
C C 0.0033 0.0016 'International Tables Vol C Tables 4.2.6.8 and 6.1.1.4'
H H 0.0000 0.0000 'International Tables Vol C Tables 4.2.6.8 and 6.1.1.4'
Br Br -0.2901 2.4595 'International Tables Vol C Tables 4.2.6.8 and 6.1.1.4'
Mn Mn 0.3368 0.7283 'International Tables Vol C Tables 4.2.6.8 and 6.1.1.4'
N N 0.0061 0.0033 'International Tables Vol C Tables 4.2.6.8 and 6.1.1.4'
O O 0.0106 0.0060 'International Tables Vol C Tables 4.2.6.8 and 6.1.1.4'

loop_
_geom_angle_atom_site_label_1
_geom_angle_atom_site_label_2
_geom_angle_atom_site_label_3
_geom_angle
_geom_angle_site_symmetry_1
_geom_angle_site_symmetry_3
_geom_angle_publ_flag
C2 C43 H43 120.1 . . ?
C2 C43 C6 119.7(8) . . ?
C6 C43 H43 120.1 . . ?
C43 C2 H2 119.0 . . ?
C43 C2 C3 122.1(9) . . ?
C3 C2 H2 119.0 . . ?
C2 C3 H3 119.8 . . ?
C2 C3 C4 120.4(8) . . ?
C4 C3 H3 119.8 . . ?
C3 C4 C7 120.6(6) . . ?
C5 C4 C3 117.7(6) . . ?
C5 C4 C7 121.6(5) . . ?
C4 C5 H5 120.5 . . ?
C6 C5 C4 119.0(7) . . ?
C6 C5 H5 120.5 . . ?
C43 C6 H6 119.5 . . ?
C5 C6 C43 121.1(8) . . ?
C5 C6 H6 119.5 . . ?
C8 C7 C4 120.1(6) . . ?
C8 C7 C12 114.5(6) . . ?
C12 C7 C4 125.4(5) . . ?
C7 C8 H8 117.5 . . ?
C9 C8 C7 125.1(7) . . ?
C9 C8 H8 117.5 . . ?
C8 C9 H9 119.2 . . ?
C10 C9 C8 121.6(6) . . ?
C10 C9 H9 119.2 . . ?
C9 C10 H10 122.0 . . ?
C9 C10 C11 116.1(6) . . ?
C11 C10 H10 122.0 . . ?
C12 C11 C10 121.5(6) . . ?
N2 C11 C10 130.3(6) . . ?
N2 C11 C12 108.1(5) . . ?
C7 C12 C11 120.9(5) . . ?
N1 C12 C7 132.6(5) . . ?
N1 C12 C11 106.5(5) . . ?
H13A C13 H13B 109.5 . . ?
H13A C13 H13C 109.5 . . ?
H13B C13 H13C 109.5 . . ?
N2 C13 H13A 109.5 . . ?
N2 C13 H13B 109.5 . . ?
N2 C13 H13C 109.5 . . ?
N1 C14 C15 124.2(5) . . ?
N1 C14 N2 113.7(5) . . ?
N2 C14 C15 121.9(5) . . ?
C14 C15 H15 109.9 . . ?
C14 C15 C16 114.5(5) . . ?
C14 C15 N3 108.4(5) . . ?
C16 C15 H15 109.9 . . ?
N3 C15 H15 109.9 . . ?
N3 C15 C16 103.9(5) . . ?
C15 C16 H16A 110.9 . . ?
C15 C16 H16B 110.9 . . ?
H16A C16 H16B 109.0 . . ?
C17 C16 C15 104.1(6) . . ?
C17 C16 H16A 110.9 . . ?
C17 C16 H16B 110.9 . . ?
C16 C17 H17A 111.2 . . ?
C16 C17 H17B 111.2 . . ?
C16 C17 C18 103.0(6) . . ?
H17A C17 H17B 109.1 . . ?
C18 C17 H17A 111.2 . . ?
C18 C17 H17B 111.2 . . ?
C17 C18 H18A 110.9 . . ?
C17 C18 H18B 110.9 . . ?
C17 C18 N3 104.2(6) . . ?
H18A C18 H18B 108.9 . . ?
N3 C18 H18A 110.9 . . ?
N3 C18 H18B 110.9 . . ?
O2 C19 Mn1 173.6(6) . . ?
O1 C20 Mn1 173.2(6) . . ?
O3 C21 Mn1 177.4(7) . . ?
C23 C22 H22 119.6 . . ?
C27 C22 H22 119.6 . . ?
C27 C22 C23 120.7(6) . . ?
C22 C23 H23 119.7 . . ?
C24 C23 C22 120.5(7) . . ?
C24 C23 H23 119.7 . . ?
C23 C24 H24 119.8 . . ?
C25 C24 C23 120.4(7) . . ?
C25 C24 H24 119.8 . . ?
C24 C25 H25 120.2 . . ?
C24 C25 C26 119.5(6) . . ?
C26 C25 H25 120.2 . . ?
C25 C26 H26 119.5 . . ?
C25 C26 C27 121.0(7) . . ?
C27 C26 H26 119.5 . . ?
C22 C27 C26 117.9(6) . . ?
C22 C27 C28 121.3(5) . . ?
C26 C27 C28 120.8(6) . . ?
C29 C28 C27 117.9(5) . . ?
C33 C28 C27 126.4(5) . . ?
C33 C28 C29 115.5(6) . . ?
C28 C29 H29 118.6 . . ?
C30 C29 C28 122.8(6) . . ?
C30 C29 H29 118.6 . . ?
C29 C30 H30 119.2 . . ?
C31 C30 C29 121.6(6) . . ?
C31 C30 H30 119.2 . . ?
C30 C31 H31 121.3 . . ?
C30 C31 C32 117.3(6) . . ?
C32 C31 H31 121.3 . . ?
C31 C32 C33 123.7(6) . . ?
C31 C32 N5 130.3(6) . . ?
N5 C32 C33 106.0(5) . . ?
C28 C33 C32 118.9(5) . . ?
N4 C33 C28 132.6(5) . . ?
N4 C33 C32 108.4(5) . . ?
H34A C34 H34B 109.5 . . ?
H34A C34 H34C 109.5 . . ?
H34B C34 H34C 109.5 . . ?
N5 C34 H34A 109.5 . . ?
N5 C34 H34B 109.5 . . ?
N5 C34 H34C 109.5 . . ?
N4 C35 C36 123.9(5) . . ?
N4 C35 N5 112.7(5) . . ?
N5 C35 C36 123.4(5) . . ?
C35 C36 H36 109.0 . . ?
C35 C36 C37 115.7(6) . . ?
C35 C36 N6 108.3(5) . . ?
C37 C36 H36 109.0 . . ?
N6 C36 H36 109.0 . . ?
N6 C36 C37 105.6(5) . . ?
C36 C37 H37A 111.0 . . ?
C36 C37 H37B 111.0 . . ?
H37A C37 H37B 109.0 . . ?
C38 C37 C36 103.9(6) . . ?
C38 C37 H37A 111.0 . . ?
C38 C37 H37B 111.0 . . ?
C37 C38 H38A 111.5 . . ?
C37 C38 H38B 111.5 . . ?
C37 C38 C39 101.5(5) . . ?
H38A C38 H38B 109.3 . . ?
C39 C38 H38A 111.5 . . ?
C39 C38 H38B 111.5 . . ?
C38 C39 H39A 110.6 . . ?
C38 C39 H39B 110.6 . . ?
H39A C39 H39B 108.7 . . ?
N6 C39 C38 105.7(5) . . ?
N6 C39 H39A 110.6 . . ?
N6 C39 H39B 110.6 . . ?
O6 C40 Mn2 179.2(7) . . ?
O4 C41 Mn2 173.9(6) . . ?
O5 C42 Mn2 176.4(6) . . ?
C19 Mn1 Br1 84.6(2) . . ?
C19 Mn1 N1 99.9(2) . . ?
C19 Mn1 N3 171.3(3) . . ?
C20 Mn1 Br1 173.6(2) . . ?
C20 Mn1 C19 90.5(3) . . ?
C20 Mn1 C21 88.1(3) . . ?
C20 Mn1 N1 97.8(2) . . ?
C20 Mn1 N3 98.0(3) . . ?
C21 Mn1 Br1 87.5(2) . . ?
C21 Mn1 C19 87.8(3) . . ?
C21 Mn1 N1 170.2(3) . . ?
C21 Mn1 N3 91.2(3) . . ?
N1 Mn1 Br1 87.21(13) . . ?
N3 Mn1 Br1 86.73(15) . . ?
N3 Mn1 N1 80.24(18) . . ?
C40 Mn2 Br2 86.7(3) . . ?
C40 Mn2 C41 88.9(3) . . ?
C40 Mn2 N4 169.4(3) . . ?
C40 Mn2 N6 90.2(3) . . ?
C41 Mn2 Br2 85.6(2) . . ?
C41 Mn2 N4 98.9(2) . . ?
C41 Mn2 N6 171.1(2) . . ?
C42 Mn2 Br2 175.9(2) . . ?
C42 Mn2 C40 89.6(3) . . ?
C42 Mn2 C41 92.4(3) . . ?
C42 Mn2 N4 97.1(3) . . ?
C42 Mn2 N6 96.5(2) . . ?
N4 Mn2 Br2 86.72(13) . . ?
N6 Mn2 Br2 85.51(13) . . ?
N6 Mn2 N4 80.99(17) . . ?
C12 N1 Mn1 139.0(4) . . ?
C14 N1 C12 105.7(4) . . ?
C14 N1 Mn1 110.5(4) . . ?
C11 N2 C13 126.6(5) . . ?
C14 N2 C11 105.9(5) . . ?
C14 N2 C13 127.5(6) . . ?
C15 N3 C18 107.7(5) . . ?
C15 N3 Mn1 113.2(3) . . ?
C15 N3 H3A 105.8 . . ?
C18 N3 Mn1 117.5(4) . . ?
C18 N3 H3A 105.8 . . ?
Mn1 N3 H3A 105.8 . . ?
C33 N4 Mn2 138.3(4) . . ?
C35 N4 C33 105.9(4) . . ?
C35 N4 Mn2 109.4(4) . . ?
C32 N5 C34 125.6(5) . . ?
C35 N5 C32 106.8(5) . . ?
C35 N5 C34 127.3(6) . . ?
C36 N6 Mn2 112.4(3) . . ?
C36 N6 H6A 105.3 . . ?
C39 N6 C36 106.4(5) . . ?
C39 N6 Mn2 120.9(4) . . ?
C39 N6 H6A 105.3 . . ?
Mn2 N6 H6A 105.3 . . ?

loop_
_geom_bond_atom_site_label_1
_geom_bond_atom_site_label_2
_geom_bond_distance
_geom_bond_site_symmetry_2
_geom_bond_publ_flag
Br1 Mn1 2.5453(11) . ?
Br2 Mn2 2.5311(11) . ?
C43 H43 0.9500 . ?
C43 C2 1.330(14) . ?
C43 C6 1.376(13) . ?
C2 H2 0.9500 . ?
C2 C3 1.356(12) . ?
C3 H3 0.9500 . ?
C3 C4 1.408(9) . ?
C4 C5 1.405(9) . ?
C4 C7 1.450(9) . ?
C5 H5 0.9500 . ?
C5 C6 1.383(9) . ?
C6 H6 0.9500 . ?
C7 C8 1.389(9) . ?
C7 C12 1.412(8) . ?
C8 H8 0.9500 . ?
C8 C9 1.373(10) . ?
C9 H9 0.9500 . ?
C9 C10 1.368(11) . ?
C10 H10 0.9500 . ?
C10 C11 1.427(8) . ?
C11 C12 1.413(8) . ?
C11 N2 1.357(8) . ?
C12 N1 1.404(7) . ?
C13 H13A 0.9800 . ?
C13 H13B 0.9800 . ?
C13 H13C 0.9800 . ?
C13 N2 1.472(8) . ?
C14 C15 1.468(8) . ?
C14 N1 1.315(7) . ?
C14 N2 1.354(7) . ?
C15 H15 1.0000 . ?
C15 C16 1.581(8) . ?
C15 N3 1.490(7) . ?
C16 H16A 0.9900 . ?
C16 H16B 0.9900 . ?
C16 C17 1.485(10) . ?
C17 H17A 0.9900 . ?
C17 H17B 0.9900 . ?
C17 C18 1.500(11) . ?
C18 H18A 0.9900 . ?
C18 H18B 0.9900 . ?
C18 N3 1.520(8) . ?
C19 Mn1 1.823(7) . ?
C19 O2 1.121(8) . ?
C20 Mn1 1.758(7) . ?
C20 O1 1.178(8) . ?
C21 Mn1 1.782(6) . ?
C21 O3 1.147(7) . ?
C22 H22 0.9500 . ?
C22 C23 1.397(9) . ?
C22 C27 1.372(9) . ?
C23 H23 0.9500 . ?
C23 C24 1.368(10) . ?
C24 H24 0.9500 . ?
C24 C25 1.369(11) . ?
C25 H25 0.9500 . ?
C25 C26 1.393(10) . ?
C26 H26 0.9500 . ?
C26 C27 1.411(8) . ?
C27 C28 1.485(9) . ?
C28 C29 1.429(8) . ?
C28 C33 1.400(8) . ?
C29 H29 0.9500 . ?
C29 C30 1.366(10) . ?
C30 H30 0.9500 . ?
C30 C31 1.348(10) . ?
C31 H31 0.9500 . ?
C31 C32 1.376(9) . ?
C32 C33 1.404(8) . ?
C32 N5 1.391(8) . ?
C33 N4 1.396(7) . ?
C34 H34A 0.9800 . ?
C34 H34B 0.9800 . ?
C34 H34C 0.9800 . ?
C34 N5 1.460(8) . ?
C35 C36 1.480(8) . ?
C35 N4 1.324(7) . ?
C35 N5 1.355(7) . ?
C36 H36 1.0000 . ?
C36 C37 1.532(8) . ?
C36 N6 1.508(7) . ?
C37 H37A 0.9900 . ?
C37 H37B 0.9900 . ?
C37 C38 1.501(10) . ?
C38 H38A 0.9900 . ?
C38 H38B 0.9900 . ?
C38 C39 1.521(9) . ?
C39 H39A 0.9900 . ?
C39 H39B 0.9900 . ?
C39 N6 1.482(7) . ?
C40 Mn2 1.785(8) . ?
C40 O6 1.133(8) . ?
C41 Mn2 1.816(6) . ?
C41 O4 1.150(7) . ?
C42 Mn2 1.778(7) . ?
C42 O5 1.150(8) . ?
Mn1 N1 2.099(4) . ?
Mn1 N3 2.092(5) . ?
Mn2 N4 2.099(5) . ?
Mn2 N6 2.094(5) . ?
N3 H3A 1.0000 . ?
N6 H6A 1.0000 . ?

loop_
_geom_torsion_atom_site_label_1
_geom_torsion_atom_site_label_2
_geom_torsion_atom_site_label_3
_geom_torsion_atom_site_label_4
_geom_torsion
_geom_torsion_site_symmetry_1
_geom_torsion_site_symmetry_2
_geom_torsion_site_symmetry_3
_geom_torsion_site_symmetry_4
_geom_torsion_publ_flag
C43 C2 C3 C4 -1.9(14) . . . . ?
C2 C43 C6 C5 1.2(13) . . . . ?
C2 C3 C4 C5 1.1(11) . . . . ?
C2 C3 C4 C7 178.1(8) . . . . ?
C3 C4 C5 C6 0.8(10) . . . . ?
C3 C4 C7 C8 -44.2(10) . . . . ?
C3 C4 C7 C12 138.5(7) . . . . ?
C4 C5 C6 C43 -2.0(11) . . . . ?
C4 C7 C8 C9 -176.5(8) . . . . ?
C4 C7 C12 C11 171.8(6) . . . . ?
C4 C7 C12 N1 -5.1(11) . . . . ?
C5 C4 C7 C8 132.7(7) . . . . ?
C5 C4 C7 C12 -44.6(10) . . . . ?
C6 C43 C2 C3 0.7(15) . . . . ?
C7 C4 C5 C6 -176.2(6) . . . . ?
C7 C8 C9 C10 2.8(15) . . . . ?
C7 C12 N1 C14 175.0(7) . . . . ?
C7 C12 N1 Mn1 -33.6(11) . . . . ?
C8 C7 C12 C11 -5.6(10) . . . . ?
C8 C7 C12 N1 177.5(7) . . . . ?
C8 C9 C10 C11 -2.0(14) . . . . ?
C9 C10 C11 C12 -2.6(12) . . . . ?
C9 C10 C11 N2 -179.3(8) . . . . ?
C10 C11 C12 C7 6.7(11) . . . . ?
C10 C11 C12 N1 -175.7(7) . . . . ?
C10 C11 N2 C13 -4.5(13) . . . . ?
C10 C11 N2 C14 176.6(8) . . . . ?
C11 C12 N1 C14 -2.3(7) . . . . ?
C11 C12 N1 Mn1 149.2(5) . . . . ?
C12 C7 C8 C9 1.1(12) . . . . ?
C12 C11 N2 C13 178.4(7) . . . . ?
C12 C11 N2 C14 -0.4(7) . . . . ?
C14 C15 C16 C17 -143.0(6) . . . . ?
C14 C15 N3 C18 122.6(6) . . . . ?
C14 C15 N3 Mn1 -9.1(6) . . . . ?
C15 C14 N1 C12 177.9(6) . . . . ?
C15 C14 N1 Mn1 17.5(7) . . . . ?
C15 C14 N2 C11 -177.0(6) . . . . ?
C15 C14 N2 C13 4.1(10) . . . . ?
C15 C16 C17 C18 39.8(8) . . . . ?
C16 C15 N3 C18 0.4(7) . . . . ?
C16 C15 N3 Mn1 -131.3(4) . . . . ?
C16 C17 C18 N3 -39.7(8) . . . . ?
C17 C18 N3 C15 24.0(8) . . . . ?
C17 C18 N3 Mn1 153.3(5) . . . . ?
C22 C23 C24 C25 -0.9(12) . . . . ?
C22 C27 C28 C29 135.0(7) . . . . ?
C22 C27 C28 C33 -39.2(10) . . . . ?
C23 C22 C27 C26 -1.3(10) . . . . ?
C23 C22 C27 C28 -178.6(6) . . . . ?
C23 C24 C25 C26 -0.8(12) . . . . ?
C24 C25 C26 C27 1.5(12) . . . . ?
C25 C26 C27 C22 -0.5(10) . . . . ?
C25 C26 C27 C28 176.8(7) . . . . ?
C26 C27 C28 C29 -42.2(9) . . . . ?
C26 C27 C28 C33 143.6(7) . . . . ?
C27 C22 C23 C24 2.0(11) . . . . ?
C27 C28 C29 C30 -177.2(7) . . . . ?
C27 C28 C33 C32 173.0(6) . . . . ?
C27 C28 C33 N4 -8.7(11) . . . . ?
C28 C29 C30 C31 4.4(12) . . . . ?
C28 C33 N4 C35 178.2(6) . . . . ?
C28 C33 N4 Mn2 -34.7(10) . . . . ?
C29 C28 C33 C32 -1.3(9) . . . . ?
C29 C28 C33 N4 177.0(6) . . . . ?
C29 C30 C31 C32 -2.4(12) . . . . ?
C30 C31 C32 C33 -1.4(12) . . . . ?
C30 C31 C32 N5 179.8(8) . . . . ?
C31 C32 C33 C28 3.3(10) . . . . ?
C31 C32 C33 N4 -175.4(7) . . . . ?
C31 C32 N5 C34 2.2(13) . . . . ?
C31 C32 N5 C35 176.5(8) . . . . ?
C32 C33 N4 C35 -3.5(6) . . . . ?
C32 C33 N4 Mn2 143.7(5) . . . . ?
C33 C28 C29 C30 -2.4(10) . . . . ?
C33 C32 N5 C34 -176.8(7) . . . . ?
C33 C32 N5 C35 -2.5(7) . . . . ?
C35 C36 C37 C38 -146.1(6) . . . . ?
C35 C36 N6 C39 126.6(5) . . . . ?
C35 C36 N6 Mn2 -7.8(6) . . . . ?
C36 C35 N4 C33 -179.3(6) . . . . ?
C36 C35 N4 Mn2 23.2(7) . . . . ?
C36 C35 N5 C32 -178.4(6) . . . . ?
C36 C35 N5 C34 -4.2(11) . . . . ?
C36 C37 C38 C39 39.4(7) . . . . ?
C37 C36 N6 C39 2.1(7) . . . . ?
C37 C36 N6 Mn2 -132.3(4) . . . . ?
C37 C38 C39 N6 -38.9(7) . . . . ?
C38 C39 N6 C36 22.8(7) . . . . ?
C38 C39 N6 Mn2 152.4(4) . . . . ?
N1 C14 C15 C16 109.6(7) . . . . ?
N1 C14 C15 N3 -5.9(8) . . . . ?
N1 C14 N2 C11 -1.1(7) . . . . ?
N1 C14 N2 C13 -180.0(6) . . . . ?
N2 C11 C12 C7 -176.0(6) . . . . ?
N2 C11 C12 N1 1.7(7) . . . . ?
N2 C14 C15 C16 -74.9(8) . . . . ?
N2 C14 C15 N3 169.6(5) . . . . ?
N2 C14 N1 C12 2.1(7) . . . . ?
N2 C14 N1 Mn1 -158.3(4) . . . . ?
N3 C15 C16 C17 -24.9(7) . . . . ?
N4 C35 C36 C37 107.6(7) . . . . ?
N4 C35 C36 N6 -10.7(8) . . . . ?
N4 C35 N5 C32 0.3(7) . . . . ?
N4 C35 N5 C34 174.6(7) . . . . ?
N5 C32 C33 C28 -177.7(6) . . . . ?
N5 C32 C33 N4 3.7(7) . . . . ?
N5 C35 C36 C37 -73.8(8) . . . . ?
N5 C35 C36 N6 167.9(5) . . . . ?
N5 C35 N4 C33 1.9(7) . . . . ?
N5 C35 N4 Mn2 -155.5(4) . . . . ?
N6 C36 C37 C38 -26.3(7) . . . . ?

loop_
_twin_individual_id
_twin_individual_mass_fraction_refined
1 0.955(11)
2 0.045(11)

loop_
_smtbx_masks_void_nr
_smtbx_masks_void_average_x
_smtbx_masks_void_average_y
_smtbx_masks_void_average_z
_smtbx_masks_void_volume
_smtbx_masks_void_count_electrons
_smtbx_masks_void_content
1 -0.374 -0.250 0.500 624.6 75.5 ?
2 -0.253 0.250 0.000 624.6 74.3 ?
